data_4102024
loop_
_publ_author_name
'Antje Meltzer'
'Shigeyoshi Inoue'
'Carsten Pr\"asang'
'Matthias Driess'

_publ_section_title
;
 Steering S-H and N-H Bond Activation by a Stable N-Heterocyclic Silylene:
 Different Addition of H2S, NH3, and Organoamines on a Silicon(II) Ligand
 versus Its Si(II)\\rightarrowNi(CO)3Complex
;
_journal_name_full 'Journal of the American Chemical Society'
_journal_page_first 3038
_journal_page_last 3046
_journal_paper_doi 10.1021/ja910305p
_journal_volume 132
_journal_year 2010
_chemical_formula_moiety 'C32 H42 N2 Ni O3 S Si'
_chemical_formula_sum 'C32 H42 N2 Ni O3 S Si'
_chemical_formula_weight 621.54
_chemical_name_common LSi(SH)-Ni(CO)3
_chemical_name_systematic
; 
 ? 
;
_space_group_IT_number 14
_symmetry_cell_setting monoclinic
_symmetry_space_group_name_Hall '-P 2yn'
_symmetry_space_group_name_H-M 'P 1 21/n 1'
_atom_sites_solution_hydrogens geom
_atom_sites_solution_primary direct
_atom_sites_solution_secondary difmap
_audit_creation_method SHELXL-97
_cell_angle_alpha 90.00
_cell_angle_beta 100.850(2)
_cell_angle_gamma 90.00
_cell_formula_units_Z 4
_cell_length_a 9.8033(2)
_cell_length_b 19.9945(4)
_cell_length_c 16.6768(3)
_cell_measurement_reflns_used 6510
_cell_measurement_temperature 150(2)
_cell_measurement_theta_max 32.3142
_cell_measurement_theta_min 2.9372
_cell_volume 3210.42(11)
_computing_cell_refinement
;
CrysAlis RED, Oxford Diffraction Ltd.,
Version 1.171.32.24 (release 21-04-2008 CrysAlis171 .NET)
(compiled Apr 21 2008,18:23:10)
;
_computing_data_collection
;
CrysAlis CCD, Oxford Diffraction Ltd.,
Version 1.171.32.24 (release 21-04-2008 CrysAlis171 .NET)
(compiled Apr 21 2008,18:23:10)
;
_computing_data_reduction
;
CrysAlis RED, Oxford Diffraction Ltd.,
Version 1.171.32.24 (release 21-04-2008 CrysAlis171 .NET)
(compiled Apr 21 2008,18:23:10)
;
_computing_publication_material 'SHELXL-97 (Sheldrick, 1997)'
_computing_structure_refinement 'SHELXL-97 (Sheldrick, 1997)'
_computing_structure_solution 'SHELXS-97 (Sheldrick, 1990)'
_diffrn_ambient_temperature 150(2)
_diffrn_detector_area_resol_mean 16.3031
_diffrn_measured_fraction_theta_full 0.997
_diffrn_measured_fraction_theta_max 0.997
_diffrn_measurement_device_type 'Oxford Diffraction Xcalibur S Sapphire'
_diffrn_measurement_method \w
_diffrn_radiation_monochromator graphite
_diffrn_radiation_source 'Enhance (Mo) X-ray Source'
_diffrn_radiation_type MoK\a
_diffrn_radiation_wavelength 0.71073
_diffrn_reflns_av_R_equivalents 0.0346
_diffrn_reflns_av_sigmaI/netI 0.0511
_diffrn_reflns_limit_h_max 11
_diffrn_reflns_limit_h_min -10
_diffrn_reflns_limit_k_max 23
_diffrn_reflns_limit_k_min -23
_diffrn_reflns_limit_l_max 17
_diffrn_reflns_limit_l_min -19
_diffrn_reflns_number 16458
_diffrn_reflns_theta_full 25.00
_diffrn_reflns_theta_max 25.00
_diffrn_reflns_theta_min 3.03
_exptl_absorpt_coefficient_mu 0.740
_exptl_absorpt_correction_T_max 0.9364
_exptl_absorpt_correction_T_min 0.8660
_exptl_absorpt_correction_type multi-scan
_exptl_absorpt_process_details
;
CrysAlis RED, Oxford Diffraction Ltd.,
Version 1.171.32.24 (release 21-04-2008 CrysAlis171 .NET)
(compiled Apr 21 2008,18:23:10)
empirical absorption correction using spherical harmonics,
 implemented in SCALE3 ABSPACK scaling algorithm.
;
_exptl_crystal_colour yellow
_exptl_crystal_density_diffrn 1.286
_exptl_crystal_density_method 'not measured'
_exptl_crystal_description block
_exptl_crystal_F_000 1320
_exptl_crystal_size_max 0.20
_exptl_crystal_size_mid 0.15
_exptl_crystal_size_min 0.09
_refine_diff_density_max 0.497
_refine_diff_density_min -0.436
_refine_diff_density_rms 0.055
_refine_ls_extinction_method none
_refine_ls_goodness_of_fit_ref 0.973
_refine_ls_hydrogen_treatment constr
_refine_ls_matrix_type full
_refine_ls_number_parameters 372
_refine_ls_number_reflns 5639
_refine_ls_number_restraints 0
_refine_ls_restrained_S_all 0.973
_refine_ls_R_factor_all 0.0698
_refine_ls_R_factor_gt 0.0402
_refine_ls_shift/su_max 0.003
_refine_ls_shift/su_mean 0.000
_refine_ls_structure_factor_coef Fsqd
_refine_ls_weighting_details 'calc w=1/[\s^2^(Fo^2^)+(0.0451P)^2^+0.0000P] where P=(Fo^2^+2Fc^2^)/3'
_refine_ls_weighting_scheme calc
_refine_ls_wR_factor_gt 0.0833
_refine_ls_wR_factor_ref 0.0909
_reflns_number_gt 4014
_reflns_number_total 5639
_reflns_threshold_expression >2sigma(I)
_cod_data_source_file ja910305p_si_005.cif
_cod_data_source_block c:\meltzer\doktor~1\xrd\me71d0~1\meltze~1\m33
_cod_database_code 4102024

loop_
_symmetry_equiv_pos_as_xyz
'x, y, z'
'-x+1/2, y+1/2, -z+1/2'
'-x, -y, -z'
'x-1/2, -y-1/2, z-1/2'

loop_
_atom_site_label
_atom_site_type_symbol
_atom_site_fract_x
_atom_site_fract_y
_atom_site_fract_z
_atom_site_U_iso_or_equiv
_atom_site_adp_type
_atom_site_occupancy
_atom_site_symmetry_multiplicity
_atom_site_calc_flag
_atom_site_refinement_flags
_atom_site_disorder_assembly
_atom_site_disorder_group
Ni1 Ni 0.00226(3) 0.255036(16) 0.965120(19) 0.01860(11) Uani 1 1 d . . .
Si1 Si 0.23188(6) 0.25078(3) 1.01392(4) 0.01354(15) Uani 1 1 d . . .
S1 S 0.28511(8) 0.25192(4) 1.14748(4) 0.03037(18) Uani 1 1 d . . .
H1 H 0.4091 0.2524 1.1686 0.036 Uiso 1 1 calc R . .
N1 N 0.3483(2) 0.31678(10) 0.98938(12) 0.0134(5) Uani 1 1 d . . .
N2 N 0.3415(2) 0.18030(10) 0.99325(11) 0.0133(5) Uani 1 1 d . . .
C1 C 0.5804(3) 0.36865(13) 1.00864(17) 0.0237(6) Uani 1 1 d . . .
H1A H 0.5556 0.3930 0.9569 0.036 Uiso 1 1 calc R . .
H1B H 0.6772 0.3538 1.0159 0.036 Uiso 1 1 calc R . .
H1C H 0.5691 0.3981 1.0539 0.036 Uiso 1 1 calc R . .
C2 C 0.4871(3) 0.30889(12) 1.00736(14) 0.0155(6) Uani 1 1 d . . .
C3 C 0.5477(2) 0.24649(12) 1.02358(14) 0.0174(5) Uani 1 1 d . . .
H3 H 0.6439 0.2456 1.0468 0.021 Uiso 1 1 calc R . .
C4 C 0.4810(3) 0.18518(12) 1.00915(14) 0.0154(6) Uani 1 1 d . . .
C5 C 0.5697(3) 0.12383(12) 1.01014(17) 0.0228(6) Uani 1 1 d . . .
H5A H 0.5839 0.1033 1.0644 0.034 Uiso 1 1 calc R . .
H5B H 0.6598 0.1363 0.9972 0.034 Uiso 1 1 calc R . .
H5C H 0.5233 0.0918 0.9694 0.034 Uiso 1 1 calc R . .
C6 C 0.2932(2) 0.38111(12) 0.95735(15) 0.0159(6) Uani 1 1 d . . .
C7 C 0.2627(3) 0.43138(12) 1.01011(15) 0.0171(6) Uani 1 1 d . . .
C8 C 0.2075(3) 0.49080(13) 0.97553(16) 0.0225(6) Uani 1 1 d . . .
H8 H 0.1823 0.5246 1.0100 0.027 Uiso 1 1 calc R . .
C9 C 0.1880(3) 0.50230(13) 0.89308(16) 0.0237(6) Uani 1 1 d . . .
H9 H 0.1510 0.5438 0.8712 0.028 Uiso 1 1 calc R . .
C10 C 0.2223(3) 0.45335(13) 0.84193(17) 0.0229(6) Uani 1 1 d . . .
H10 H 0.2109 0.4620 0.7850 0.027 Uiso 1 1 calc R . .
C11 C 0.2733(3) 0.39154(12) 0.87241(15) 0.0176(6) Uani 1 1 d . . .
C12 C 0.2904(3) 0.42426(13) 1.10223(15) 0.0197(6) Uani 1 1 d . . .
H12 H 0.3421 0.3815 1.1165 0.024 Uiso 1 1 calc R . .
C13 C 0.1555(3) 0.42051(14) 1.13498(18) 0.0319(7) Uani 1 1 d . . .
H13A H 0.1056 0.4630 1.1247 0.048 Uiso 1 1 calc R . .
H13B H 0.1767 0.4118 1.1939 0.048 Uiso 1 1 calc R . .
H13C H 0.0976 0.3843 1.1074 0.048 Uiso 1 1 calc R . .
C14 C 0.3805(3) 0.48168(13) 1.14465(17) 0.0282(7) Uani 1 1 d . . .
H14A H 0.4659 0.4850 1.1224 0.042 Uiso 1 1 calc R . .
H14B H 0.4041 0.4729 1.2034 0.042 Uiso 1 1 calc R . .
H14C H 0.3288 0.5238 1.1352 0.042 Uiso 1 1 calc R . .
C15 C 0.3076(3) 0.33927(13) 0.81355(15) 0.0216(6) Uani 1 1 d . . .
H15 H 0.3293 0.2966 0.8446 0.026 Uiso 1 1 calc R . .
C16 C 0.4360(3) 0.35899(16) 0.77904(19) 0.0412(8) Uani 1 1 d . . .
H16A H 0.4180 0.4011 0.7489 0.062 Uiso 1 1 calc R . .
H16B H 0.4568 0.3238 0.7422 0.062 Uiso 1 1 calc R . .
H16C H 0.5154 0.3647 0.8240 0.062 Uiso 1 1 calc R . .
C17 C 0.1858(3) 0.32593(17) 0.74394(18) 0.0406(8) Uani 1 1 d . . .
H17A H 0.1058 0.3104 0.7663 0.061 Uiso 1 1 calc R . .
H17B H 0.2119 0.2916 0.7078 0.061 Uiso 1 1 calc R . .
H17C H 0.1612 0.3673 0.7130 0.061 Uiso 1 1 calc R . .
C18 C 0.2784(2) 0.11522(12) 0.96978(15) 0.0143(6) Uani 1 1 d . . .
C19 C 0.2321(3) 0.10183(12) 0.88597(15) 0.0182(6) Uani 1 1 d . . .
C20 C 0.1727(3) 0.03969(13) 0.86498(17) 0.0239(6) Uani 1 1 d . . .
H20 H 0.1419 0.0292 0.8089 0.029 Uiso 1 1 calc R . .
C21 C 0.1571(3) -0.00710(13) 0.92316(17) 0.0247(6) Uani 1 1 d . . .
H21 H 0.1157 -0.0491 0.9071 0.030 Uiso 1 1 calc R . .
C22 C 0.2017(3) 0.00710(13) 1.00459(16) 0.0209(6) Uani 1 1 d . . .
H22 H 0.1889 -0.0251 1.0444 0.025 Uiso 1 1 calc R . .
C23 C 0.2653(3) 0.06794(12) 1.02994(16) 0.0176(6) Uani 1 1 d . . .
C24 C 0.2481(3) 0.15242(13) 0.82073(15) 0.0227(6) Uani 1 1 d . . .
H24 H 0.2320 0.1977 0.8425 0.027 Uiso 1 1 calc R . .
C25 C 0.3959(3) 0.15192(16) 0.80223(17) 0.0371(8) Uani 1 1 d . . .
H25A H 0.4625 0.1636 0.8517 0.056 Uiso 1 1 calc R . .
H25B H 0.4021 0.1846 0.7593 0.056 Uiso 1 1 calc R . .
H25C H 0.4172 0.1072 0.7839 0.056 Uiso 1 1 calc R . .
C26 C 0.1425(3) 0.14300(15) 0.74109(16) 0.0347(7) Uani 1 1 d . . .
H26A H 0.1585 0.0998 0.7167 0.052 Uiso 1 1 calc R . .
H26B H 0.1533 0.1791 0.7030 0.052 Uiso 1 1 calc R . .
H26C H 0.0482 0.1441 0.7528 0.052 Uiso 1 1 calc R . .
C27 C 0.3156(3) 0.07868(13) 1.12112(15) 0.0195(6) Uani 1 1 d . . .
H27 H 0.3682 0.1218 1.1288 0.023 Uiso 1 1 calc R . .
C28 C 0.1915(3) 0.08429(14) 1.16474(17) 0.0299(7) Uani 1 1 d . . .
H28A H 0.1284 0.1193 1.1388 0.045 Uiso 1 1 calc R . .
H28B H 0.2247 0.0956 1.2223 0.045 Uiso 1 1 calc R . .
H28C H 0.1420 0.0415 1.1610 0.045 Uiso 1 1 calc R . .
C29 C 0.4126(3) 0.02274(13) 1.16035(17) 0.0303(7) Uani 1 1 d . . .
H29A H 0.3617 -0.0197 1.1559 0.045 Uiso 1 1 calc R . .
H29B H 0.4467 0.0332 1.2181 0.045 Uiso 1 1 calc R . .
H29C H 0.4914 0.0190 1.1322 0.045 Uiso 1 1 calc R . .
C31 C -0.0604(3) 0.25910(16) 1.05784(18) 0.0318(7) Uani 1 1 d . . .
C32 C -0.0429(3) 0.33005(15) 0.90725(18) 0.0287(7) Uani 1 1 d . . .
C33 C -0.0631(3) 0.18218(16) 0.90809(19) 0.0316(7) Uani 1 1 d . . .
O1 O -0.0966(2) 0.26275(13) 1.11895(13) 0.0569(7) Uani 1 1 d . . .
O2 O -0.0775(2) 0.37809(11) 0.87293(15) 0.0513(7) Uani 1 1 d . . .
O3 O -0.1115(2) 0.13594(12) 0.87383(15) 0.0556(7) Uani 1 1 d . . .

loop_
_atom_site_aniso_label
_atom_site_aniso_U_11
_atom_site_aniso_U_22
_atom_site_aniso_U_33
_atom_site_aniso_U_23
_atom_site_aniso_U_13
_atom_site_aniso_U_12
Ni1 0.01358(17) 0.0216(2) 0.02041(18) 0.00114(17) 0.00253(12) -0.00017(16)
Si1 0.0139(3) 0.0129(3) 0.0139(3) -0.0004(3) 0.0028(3) 0.0001(3)
S1 0.0476(5) 0.0236(4) 0.0204(3) 0.0001(3) 0.0079(3) 0.0005(4)
N1 0.0150(11) 0.0120(11) 0.0127(11) -0.0017(9) 0.0013(9) -0.0004(9)
N2 0.0139(11) 0.0134(11) 0.0123(11) -0.0005(9) 0.0018(9) 0.0007(9)
C1 0.0171(14) 0.0198(15) 0.0328(17) 0.0032(13) 0.0015(12) -0.0040(12)
C2 0.0159(14) 0.0194(14) 0.0107(13) 0.0000(11) 0.0012(11) -0.0031(11)
C3 0.0122(12) 0.0203(14) 0.0184(12) 0.0024(12) -0.0007(9) 0.0017(12)
C4 0.0177(14) 0.0179(14) 0.0110(13) 0.0013(11) 0.0034(11) 0.0032(12)
C5 0.0195(15) 0.0199(15) 0.0289(16) 0.0004(12) 0.0040(12) 0.0041(12)
C6 0.0117(13) 0.0153(13) 0.0203(15) 0.0015(11) 0.0017(11) -0.0031(11)
C7 0.0145(13) 0.0161(14) 0.0203(14) -0.0014(12) 0.0023(11) -0.0023(11)
C8 0.0207(15) 0.0193(15) 0.0267(16) -0.0011(13) 0.0028(12) 0.0013(12)
C9 0.0189(15) 0.0179(14) 0.0316(16) 0.0069(13) -0.0025(12) 0.0000(12)
C10 0.0216(15) 0.0237(15) 0.0211(15) 0.0068(13) -0.0020(12) -0.0043(12)
C11 0.0167(14) 0.0180(14) 0.0176(14) 0.0033(11) 0.0015(11) -0.0050(11)
C12 0.0236(15) 0.0172(14) 0.0176(14) -0.0020(11) 0.0022(12) 0.0026(12)
C13 0.0358(18) 0.0313(17) 0.0319(17) 0.0000(14) 0.0149(14) 0.0023(14)
C14 0.0342(17) 0.0217(15) 0.0259(16) -0.0059(13) -0.0016(13) 0.0018(13)
C15 0.0265(16) 0.0222(15) 0.0155(14) 0.0016(12) 0.0020(12) -0.0026(12)
C16 0.0433(19) 0.045(2) 0.041(2) -0.0126(17) 0.0220(17) -0.0080(17)
C17 0.0423(19) 0.046(2) 0.0284(18) -0.0100(16) -0.0064(15) 0.0001(17)
C18 0.0130(13) 0.0124(13) 0.0165(14) -0.0050(11) 0.0001(11) 0.0006(11)
C19 0.0190(14) 0.0176(14) 0.0171(14) -0.0033(11) 0.0012(11) 0.0040(12)
C20 0.0272(16) 0.0195(15) 0.0214(15) -0.0067(13) -0.0049(12) 0.0025(12)
C21 0.0223(15) 0.0133(14) 0.0354(17) -0.0032(13) -0.0024(13) -0.0007(12)
C22 0.0208(15) 0.0169(14) 0.0245(15) 0.0044(12) 0.0024(12) -0.0008(12)
C23 0.0150(13) 0.0167(14) 0.0201(15) 0.0015(12) 0.0008(11) 0.0020(11)
C24 0.0340(16) 0.0177(14) 0.0147(14) -0.0019(12) 0.0001(12) -0.0011(13)
C25 0.045(2) 0.046(2) 0.0213(16) 0.0071(14) 0.0096(14) -0.0013(16)
C26 0.050(2) 0.0323(17) 0.0172(15) -0.0005(13) -0.0055(14) -0.0007(16)
C27 0.0203(14) 0.0184(14) 0.0184(14) 0.0020(12) 0.0002(11) -0.0031(12)
C28 0.0347(17) 0.0338(17) 0.0232(16) -0.0018(14) 0.0107(13) -0.0082(14)
C29 0.0344(17) 0.0258(16) 0.0265(16) 0.0054(13) -0.0052(13) -0.0023(14)
C31 0.0116(13) 0.053(2) 0.0305(16) 0.0009(16) 0.0022(12) 0.0011(14)
C32 0.0183(15) 0.0332(18) 0.0335(18) 0.0004(15) 0.0020(13) -0.0015(14)
C33 0.0198(16) 0.0369(19) 0.0379(19) 0.0003(16) 0.0045(14) 0.0019(14)
O1 0.0349(13) 0.110(2) 0.0288(12) -0.0023(13) 0.0138(10) -0.0062(13)
O2 0.0399(14) 0.0410(14) 0.0691(17) 0.0279(13) 0.0004(12) 0.0091(11)
O3 0.0468(15) 0.0442(14) 0.0732(18) -0.0244(14) 0.0048(13) -0.0164(13)

loop_
_atom_type_symbol
_atom_type_description
_atom_type_scat_dispersion_real
_atom_type_scat_dispersion_imag
_atom_type_scat_source
C C 0.0033 0.0016 'International Tables Vol C Tables 4.2.6.8 and 6.1.1.4'
H H 0.0000 0.0000 'International Tables Vol C Tables 4.2.6.8 and 6.1.1.4'
N N 0.0061 0.0033 'International Tables Vol C Tables 4.2.6.8 and 6.1.1.4'
O O 0.0106 0.0060 'International Tables Vol C Tables 4.2.6.8 and 6.1.1.4'
Si Si 0.0817 0.0704 'International Tables Vol C Tables 4.2.6.8 and 6.1.1.4'
S S 0.1246 0.1234 'International Tables Vol C Tables 4.2.6.8 and 6.1.1.4'
Ni Ni 0.3393 1.1124 'International Tables Vol C Tables 4.2.6.8 and 6.1.1.4'

loop_
_geom_angle_atom_site_label_1
_geom_angle_atom_site_label_2
_geom_angle_atom_site_label_3
_geom_angle
_geom_angle_site_symmetry_1
_geom_angle_site_symmetry_3
_geom_angle_publ_flag
C31 Ni1 C33 110.66(14) . . ?
C31 Ni1 C32 109.91(14) . . ?
C33 Ni1 C32 111.53(13) . . ?
C31 Ni1 Si1 100.04(9) . . ?
C33 Ni1 Si1 113.30(9) . . ?
C32 Ni1 Si1 110.84(9) . . ?
N1 Si1 N2 95.66(9) . . ?
N1 Si1 S1 100.35(7) . . ?
N2 Si1 S1 99.35(7) . . ?
N1 Si1 Ni1 120.89(7) . . ?
N2 Si1 Ni1 122.74(7) . . ?
S1 Si1 Ni1 113.50(3) . . ?
C2 N1 C6 118.3(2) . . ?
C2 N1 Si1 120.64(17) . . ?
C6 N1 Si1 120.76(16) . . ?
C4 N2 C18 118.7(2) . . ?
C4 N2 Si1 120.92(17) . . ?
C18 N2 Si1 119.87(15) . . ?
N1 C2 C3 121.8(2) . . ?
N1 C2 C1 119.8(2) . . ?
C3 C2 C1 118.4(2) . . ?
C2 C3 C4 126.2(2) . . ?
N2 C4 C3 121.7(2) . . ?
N2 C4 C5 120.5(2) . . ?
C3 C4 C5 117.8(2) . . ?
C7 C6 C11 121.3(2) . . ?
C7 C6 N1 120.7(2) . . ?
C11 C6 N1 118.1(2) . . ?
C8 C7 C6 117.7(2) . . ?
C8 C7 C12 118.9(2) . . ?
C6 C7 C12 123.3(2) . . ?
C9 C8 C7 122.1(3) . . ?
C8 C9 C10 119.8(2) . . ?
C9 C10 C11 121.1(2) . . ?
C10 C11 C6 118.1(2) . . ?
C10 C11 C15 119.0(2) . . ?
C6 C11 C15 123.0(2) . . ?
C7 C12 C13 111.5(2) . . ?
C7 C12 C14 112.0(2) . . ?
C13 C12 C14 109.5(2) . . ?
C11 C15 C17 112.1(2) . . ?
C11 C15 C16 111.4(2) . . ?
C17 C15 C16 109.9(2) . . ?
C23 C18 C19 121.7(2) . . ?
C23 C18 N2 120.0(2) . . ?
C19 C18 N2 118.3(2) . . ?
C20 C19 C18 117.4(2) . . ?
C20 C19 C24 120.8(2) . . ?
C18 C19 C24 121.8(2) . . ?
C21 C20 C19 121.8(3) . . ?
C22 C21 C20 119.9(2) . . ?
C21 C22 C23 121.3(2) . . ?
C22 C23 C18 117.8(2) . . ?
C22 C23 C27 117.9(2) . . ?
C18 C23 C27 124.3(2) . . ?
C19 C24 C26 113.3(2) . . ?
C19 C24 C25 111.6(2) . . ?
C26 C24 C25 109.5(2) . . ?
C23 C27 C29 112.5(2) . . ?
C23 C27 C28 110.3(2) . . ?
C29 C27 C28 109.5(2) . . ?
O1 C31 Ni1 177.6(3) . . ?
O2 C32 Ni1 176.1(3) . . ?
O3 C33 Ni1 176.0(3) . . ?

loop_
_geom_bond_atom_site_label_1
_geom_bond_atom_site_label_2
_geom_bond_distance
_geom_bond_site_symmetry_2
_geom_bond_publ_flag
Ni1 C31 1.770(3) . ?
Ni1 C33 1.791(3) . ?
Ni1 C32 1.793(3) . ?
Ni1 Si1 2.2466(7) . ?
Si1 N1 1.841(2) . ?
Si1 N2 1.844(2) . ?
Si1 S1 2.1900(9) . ?
N1 C2 1.347(3) . ?
N1 C6 1.457(3) . ?
N2 C4 1.346(3) . ?
N2 C18 1.462(3) . ?
C1 C2 1.502(3) . ?
C2 C3 1.386(3) . ?
C3 C4 1.389(3) . ?
C4 C5 1.502(3) . ?
C6 C7 1.404(3) . ?
C6 C11 1.409(3) . ?
C7 C8 1.386(4) . ?
C7 C12 1.516(3) . ?
C8 C9 1.371(4) . ?
C9 C10 1.381(4) . ?
C10 C11 1.393(4) . ?
C11 C15 1.514(3) . ?
C12 C13 1.524(4) . ?
C12 C14 1.537(4) . ?
C15 C17 1.524(4) . ?
C15 C16 1.531(4) . ?
C18 C23 1.402(3) . ?
C18 C19 1.412(3) . ?
C19 C20 1.389(4) . ?
C19 C24 1.515(3) . ?
C20 C21 1.377(4) . ?
C21 C22 1.376(4) . ?
C22 C23 1.396(4) . ?
C23 C27 1.523(4) . ?
C24 C26 1.534(4) . ?
C24 C25 1.537(4) . ?
C27 C29 1.532(4) . ?
C27 C28 1.535(3) . ?
C31 O1 1.143(3) . ?
C32 O2 1.137(3) . ?
C33 O3 1.142(3) . ?
